data_1571760
loop_
_publ_author_name
'&#x160;&#xe1;mal, Michal'
'Sturm, Ludmilla'
'Banasiewicz, Marzena'
'Deperasinska, Irena'
'Kozankiewicz, Boleslaw'
'Morawski, Olaf'
'Nagata, Yuuya'
'Dechambenoit, Pierre'
'Bock, Harald'
'Rossel, Amandine'
'Bud&#x11b;&#x161;&#xed;nsk&#xfd;, Milo&#x161;'
'Boudier, Anthony'
'Jan&#x10d;a&#x159;&#xed;k, Andrej'

_publ_section_title
;
 Carbonyl mediated fluorescence in aceno[<i>n</i>]helicenones and
 fluoreno[<i>n</i>]helicenes.
;
_journal_issue 25
_journal_name_full 'Chemical science'
_journal_page_first 9842
_journal_page_last 9850
_journal_paper_doi 10.1039/d4sc00892h
_journal_volume 15
_journal_year 2024
_chemical_formula_moiety 'C45 H24 O'
_chemical_formula_sum 'C45 H24 O'
_chemical_formula_weight 580.64
_space_group_crystal_system orthorhombic
_space_group_IT_number 19
_space_group_name_Hall 'P 2ac 2ab'
_space_group_name_H-M_alt 'P 21 21 21'
_atom_sites_solution_hydrogens geom
_audit_creation_method SHELXL-2018/3
_audit_update_record
;
2023-09-19 deposited with the CCDC.	2024-05-23 downloaded from the CCDC.
;
_cell_angle_alpha 90
_cell_angle_beta 90
_cell_angle_gamma 90
_cell_formula_units_Z 4
_cell_length_a 10.6528(7)
_cell_length_b 13.9671(9)
_cell_length_c 18.2044(11)
_cell_measurement_reflns_used 9643
_cell_measurement_temperature 120(2)
_cell_measurement_theta_max 28.65
_cell_measurement_theta_min 2.42
_cell_volume 2708.6(3)
_computing_cell_refinement 'Bruker SAINT'
_computing_data_collection 'Bruker APEX2'
_computing_data_reduction 'Bruker SAINT'
_computing_structure_refinement 'SHELXL-2018/3 (Sheldrick, 2018)'
_computing_structure_solution 'SHELXT 2018/2 (Sheldrick, 2018)'
_diffrn_ambient_temperature 120(2)
_diffrn_measured_fraction_theta_full 1.000
_diffrn_measured_fraction_theta_max 0.999
_diffrn_measurement_device_type 'Bruker APEX-II Quasar'
_diffrn_measurement_method 'phi and omega scans'
_diffrn_radiation_type MoK\a
_diffrn_radiation_wavelength 0.71073
_diffrn_reflns_av_R_equivalents 0.0314
_diffrn_reflns_av_unetI/netI 0.0081
_diffrn_reflns_Laue_measured_fraction_full 1.000
_diffrn_reflns_Laue_measured_fraction_max 0.999
_diffrn_reflns_limit_h_max 14
_diffrn_reflns_limit_h_min -14
_diffrn_reflns_limit_k_max 18
_diffrn_reflns_limit_k_min -18
_diffrn_reflns_limit_l_max 24
_diffrn_reflns_limit_l_min -24
_diffrn_reflns_number 201477
_diffrn_reflns_point_group_measured_fraction_full 1.000
_diffrn_reflns_point_group_measured_fraction_max 0.999
_diffrn_reflns_theta_full 25.242
_diffrn_reflns_theta_max 28.354
_diffrn_reflns_theta_min 1.838
_diffrn_source 'Incoatec microfocus sealed tube'
_exptl_absorpt_coefficient_mu 0.083
_exptl_absorpt_correction_T_max 0.7457
_exptl_absorpt_correction_T_min 0.7203
_exptl_absorpt_correction_type multi-scan
_exptl_absorpt_process_details SADABS
_exptl_crystal_colour red
_exptl_crystal_density_diffrn 1.424
_exptl_crystal_density_meas ?
_exptl_crystal_description block
_exptl_crystal_F_000 1208
_exptl_crystal_size_max 0.350
_exptl_crystal_size_mid 0.180
_exptl_crystal_size_min 0.120
_refine_diff_density_max 0.457
_refine_diff_density_min -0.318
_refine_diff_density_rms 0.054
_refine_ls_abs_structure_details
;
 Refined as an inversion twin.
;
_refine_ls_abs_structure_Flack 0(3)
_refine_ls_extinction_method none
_refine_ls_goodness_of_fit_ref 1.117
_refine_ls_hydrogen_treatment constr
_refine_ls_matrix_type full
_refine_ls_number_parameters 416
_refine_ls_number_reflns 6779
_refine_ls_number_restraints 0
_refine_ls_restrained_S_all 1.117
_refine_ls_R_factor_all 0.0453
_refine_ls_R_factor_gt 0.0442
_refine_ls_shift/su_max 0.000
_refine_ls_shift/su_mean 0.000
_refine_ls_structure_factor_coef Fsqd
_refine_ls_weighting_details 'w=1/[\s^2^(Fo^2^)+(0.0659P)^2^+1.4325P] where P=(Fo^2^+2Fc^2^)/3'
_refine_ls_weighting_scheme calc
_refine_ls_wR_factor_gt 0.1285
_refine_ls_wR_factor_ref 0.1296
_reflns_Friedel_coverage 0.785
_reflns_Friedel_fraction_full 1.000
_reflns_Friedel_fraction_max 0.999
_reflns_number_gt 6613
_reflns_number_total 6779
_reflns_threshold_expression 'I > 2\s(I)'
_cod_data_source_file d4sc00892h2.cif
_cod_data_source_block shelx_CCDC2
_cod_depositor_comments
;
The following automatic conversions were performed:

data item '_exptl_crystal_density_meas' value 'not measured' was
changed to '?' -- the value is perceived as not measured.

Automatic conversion script
Id: cif_fix_values 8170 2020-07-09 18:12:32Z antanas 

 Adding full bibliography for 1571758--1571760.cif.
;
_cod_database_code 1571760
_shelx_shelxl_version_number 2018/3
_shelx_space_group_comment
;
The symmetry employed for this shelxl refinement is uniquely defined
by the following loop, which should always be used as a source of
symmetry information in preference to the above space-group names.
They are only intended as comments.
;
_shelx_estimated_absorpt_t_min 0.971
_shelx_estimated_absorpt_t_max 0.990

loop_
_space_group_symop_operation_xyz
'x, y, z'
'-x+1/2, -y, z+1/2'
'x+1/2, -y+1/2, -z'
'-x, y+1/2, -z+1/2'

loop_
_atom_site_label
_atom_site_type_symbol
_atom_site_fract_x
_atom_site_fract_y
_atom_site_fract_z
_atom_site_U_iso_or_equiv
_atom_site_adp_type
_atom_site_occupancy
_atom_site_site_symmetry_order
_atom_site_calc_flag
_atom_site_refinement_flags_posn
_atom_site_refinement_flags_adp
_atom_site_refinement_flags_occupancy
_atom_site_disorder_assembly
_atom_site_disorder_group
C18 C 0.3182(2) 0.08482(16) 0.97442(13) 0.0169(4) Uani 1 1 d . . . . .
C45 C 0.1047(2) -0.32183(17) 1.08753(13) 0.0191(4) Uani 1 1 d . . . . .
C30 C -0.0397(2) -0.07825(17) 0.88280(13) 0.0171(4) Uani 1 1 d . . . . .
C35 C -0.0568(2) -0.02438(18) 0.81719(14) 0.0199(5) Uani 1 1 d . . . . .
C29 C 0.0011(2) -0.02936(17) 0.94929(13) 0.0168(4) Uani 1 1 d . . . . .
C24 C 0.2621(2) -0.06275(16) 0.90665(12) 0.0159(4) Uani 1 1 d . . . . .
C25 C 0.2213(2) -0.16219(17) 0.90232(13) 0.0170(4) Uani 1 1 d . . . . .
C23 C 0.3031(2) -0.01637(16) 0.97359(12) 0.0149(4) Uani 1 1 d . . . . .
C38 C -0.0060(2) 0.07171(18) 0.95031(14) 0.0211(5) Uani 1 1 d . . . . .
C20 C 0.3850(2) 0.07958(18) 1.10174(13) 0.0223(5) Uani 1 1 d . . . . .
H20 H 0.408853 0.111644 1.145592 0.027 Uiso 1 1 calc R U . . .
C9 C 0.1710(2) -0.31779(17) 0.95977(13) 0.0179(4) Uani 1 1 d . . . . .
C15 C 0.2703(2) -0.00995(18) 0.84072(13) 0.0195(5) Uani 1 1 d . . . . .
C44 C 0.0813(2) -0.22177(17) 1.08842(13) 0.0185(4) Uani 1 1 d . . . . .
C22 C 0.3403(2) -0.06775(17) 1.03722(12) 0.0179(4) Uani 1 1 d . . . . .
H22 H 0.337000 -0.135722 1.036951 0.021 Uiso 1 1 calc R U . . .
C41 C 0.0242(2) -0.02588(18) 1.08340(13) 0.0210(5) Uani 1 1 d . . . . .
C26 C 0.1632(2) -0.21593(16) 0.96163(12) 0.0170(4) Uani 1 1 d . . . . .
C17 C 0.3057(2) 0.13796(17) 0.90756(14) 0.0212(5) Uani 1 1 d . . . . .
H17 H 0.308983 0.205919 0.908483 0.025 Uiso 1 1 calc R U . . .
C13 C 0.2572(2) -0.1555(2) 0.76930(14) 0.0243(5) Uani 1 1 d . . . . .
H13 H 0.266622 -0.187576 0.723613 0.029 Uiso 1 1 calc R U . . .
C27 C 0.0938(2) -0.17110(16) 1.02107(13) 0.0175(4) Uani 1 1 d . . . . .
C19 C 0.3540(2) 0.13101(17) 1.04018(13) 0.0205(5) Uani 1 1 d . . . . .
H19 H 0.356654 0.198962 1.041805 0.025 Uiso 1 1 calc R U . . .
C37 C -0.0220(2) 0.12330(18) 0.88282(15) 0.0252(5) Uani 1 1 d . . . . .
H37 H -0.019943 0.191291 0.883390 0.030 Uiso 1 1 calc R U . . .
C28 C 0.0396(2) -0.07643(17) 1.01637(13) 0.0175(4) Uani 1 1 d . . . . .
C8 C 0.1389(2) -0.36998(16) 1.02459(13) 0.0173(4) Uani 1 1 d . . . . .
C11 C 0.2307(2) -0.31206(19) 0.83174(14) 0.0229(5) Uani 1 1 d . . . . .
H11 H 0.242311 -0.344112 0.786224 0.027 Uiso 1 1 calc R U . . .
C12 C 0.2365(2) -0.20962(18) 0.83443(13) 0.0198(5) Uani 1 1 d . . . . .
C14 C 0.2637(2) -0.0587(2) 0.77180(13) 0.0240(5) Uani 1 1 d . . . . .
H14 H 0.263908 -0.022949 0.727407 0.029 Uiso 1 1 calc R U . . .
C10 C 0.2089(2) -0.36332(18) 0.89301(14) 0.0225(5) Uani 1 1 d . . . . .
H10 H 0.218901 -0.430892 0.891899 0.027 Uiso 1 1 calc R U . . .
C21 C 0.3811(2) -0.02084(18) 1.09943(13) 0.0209(5) Uani 1 1 d . . . . .
H21 H 0.406863 -0.056781 1.141094 0.025 Uiso 1 1 calc R U . . .
C36 C -0.0398(2) 0.07733(19) 0.81879(15) 0.0243(5) Uani 1 1 d . . . . .
H36 H -0.041184 0.112627 0.774187 0.029 Uiso 1 1 calc R U . . .
C16 C 0.2890(2) 0.09143(19) 0.84298(14) 0.0223(5) Uani 1 1 d . . . . .
H16 H 0.289861 0.126762 0.798388 0.027 Uiso 1 1 calc R U . . .
O1 O 0.0664(2) -0.37766(15) 1.21321(10) 0.0290(4) Uani 1 1 d . . . . .
C34 C -0.0970(2) -0.0709(2) 0.75244(14) 0.0254(5) Uani 1 1 d . . . . .
H34 H -0.104230 -0.035185 0.708217 0.030 Uiso 1 1 calc R U . . .
C39 C -0.0015(2) 0.12294(18) 1.01818(15) 0.0252(5) Uani 1 1 d . . . . .
H39 H -0.001904 0.190956 1.018002 0.030 Uiso 1 1 calc R U . . .
C40 C 0.0033(2) 0.07503(19) 1.08273(15) 0.0254(5) Uani 1 1 d . . . . .
H40 H -0.007279 0.108640 1.127677 0.031 Uiso 1 1 calc R U . . .
C32 C -0.1176(2) -0.21915(19) 0.81818(14) 0.0242(5) Uani 1 1 d . . . . .
H32 H -0.141144 -0.284738 0.818897 0.029 Uiso 1 1 calc R U . . .
C42 C 0.0306(2) -0.07550(19) 1.15172(14) 0.0229(5) Uani 1 1 d . . . . .
H42 H 0.022192 -0.040804 1.196335 0.027 Uiso 1 1 calc R U . . .
C31 C -0.0757(2) -0.17605(17) 0.88165(14) 0.0198(4) Uani 1 1 d . . . . .
H31 H -0.070724 -0.212567 0.925585 0.024 Uiso 1 1 calc R U . . .
C7 C 0.1433(2) -0.47543(17) 1.03992(14) 0.0215(5) Uani 1 1 d . . . . .
C43 C 0.0484(2) -0.17108(19) 1.15387(13) 0.0219(5) Uani 1 1 d . . . . .
H43 H 0.039124 -0.204721 1.198899 0.026 Uiso 1 1 calc R U . . .
C33 C -0.1258(3) -0.1668(2) 0.75222(15) 0.0275(5) Uani 1 1 d . . . . .
H33 H -0.150913 -0.197540 0.708035 0.033 Uiso 1 1 calc R U . . .
C2 C 0.1156(2) -0.48807(18) 1.11503(15) 0.0245(5) Uani 1 1 d . . . . .
C1 C 0.0917(2) -0.39256(18) 1.14910(14) 0.0224(5) Uani 1 1 d . . . . .
C3 C 0.1119(3) -0.57706(19) 1.14789(16) 0.0281(5) Uani 1 1 d . . . . .
H3 H 0.094245 -0.583696 1.198791 0.034 Uiso 1 1 calc R U . . .
C6 C 0.1662(3) -0.55507(18) 0.99711(16) 0.0265(5) Uani 1 1 d . . . . .
H6 H 0.184802 -0.548565 0.946319 0.032 Uiso 1 1 calc R U . . .
C4 C 0.1350(3) -0.65701(19) 1.10391(18) 0.0311(6) Uani 1 1 d . . . . .
H4 H 0.132506 -0.719313 1.124796 0.037 Uiso 1 1 calc R U . . .
C5 C 0.1613(3) -0.64583(18) 1.03001(17) 0.0293(6) Uani 1 1 d . . . . .
H5 H 0.176577 -0.700983 1.000804 0.035 Uiso 1 1 calc R U . . .

loop_
_atom_site_aniso_label
_atom_site_aniso_U_11
_atom_site_aniso_U_22
_atom_site_aniso_U_33
_atom_site_aniso_U_23
_atom_site_aniso_U_13
_atom_site_aniso_U_12
C18 0.0127(9) 0.0170(10) 0.0210(10) 0.0013(8) 0.0012(8) -0.0014(8)
C45 0.0184(10) 0.0201(10) 0.0187(10) 0.0024(9) -0.0027(9) -0.0049(9)
C30 0.0112(9) 0.0191(10) 0.0209(10) 0.0003(8) 0.0016(8) 0.0007(8)
C35 0.0135(10) 0.0224(11) 0.0238(11) 0.0038(9) 0.0009(8) 0.0017(8)
C29 0.0121(9) 0.0178(10) 0.0206(10) 0.0007(8) 0.0024(8) 0.0001(8)
C24 0.0120(9) 0.0184(10) 0.0173(10) -0.0010(8) 0.0008(8) 0.0011(8)
C25 0.0130(9) 0.0178(10) 0.0202(10) -0.0028(8) -0.0007(8) 0.0012(8)
C23 0.0110(9) 0.0162(10) 0.0176(10) 0.0000(8) 0.0020(8) -0.0008(8)
C38 0.0140(10) 0.0194(11) 0.0298(12) -0.0014(9) 0.0011(9) 0.0012(9)
C20 0.0213(11) 0.0247(11) 0.0208(11) -0.0053(9) -0.0011(9) -0.0041(9)
C9 0.0156(10) 0.0164(10) 0.0218(11) -0.0021(8) -0.0006(8) -0.0010(8)
C15 0.0138(10) 0.0269(12) 0.0178(10) 0.0024(9) 0.0006(8) -0.0007(8)
C44 0.0142(10) 0.0191(10) 0.0222(11) -0.0015(9) 0.0005(8) -0.0027(8)
C22 0.0147(10) 0.0171(10) 0.0217(11) 0.0027(8) -0.0008(8) -0.0012(8)
C41 0.0161(10) 0.0255(12) 0.0213(11) -0.0025(9) 0.0021(9) -0.0028(9)
C26 0.0140(9) 0.0160(10) 0.0212(10) -0.0007(8) -0.0029(8) -0.0011(8)
C17 0.0187(11) 0.0168(10) 0.0280(12) 0.0067(9) -0.0001(9) -0.0018(9)
C13 0.0209(11) 0.0325(13) 0.0193(11) -0.0056(9) 0.0015(9) -0.0020(10)
C27 0.0155(10) 0.0178(10) 0.0192(10) -0.0011(8) -0.0006(8) -0.0027(8)
C19 0.0187(11) 0.0163(10) 0.0264(11) -0.0021(9) 0.0009(9) -0.0032(9)
C37 0.0204(11) 0.0170(10) 0.0382(14) 0.0044(10) -0.0002(11) 0.0046(9)
C28 0.0130(9) 0.0186(10) 0.0207(10) 0.0006(8) 0.0016(8) -0.0033(8)
C8 0.0137(10) 0.0146(9) 0.0235(10) -0.0005(8) -0.0013(8) -0.0016(8)
C11 0.0202(11) 0.0263(12) 0.0222(11) -0.0094(9) 0.0022(9) -0.0014(9)
C12 0.0150(10) 0.0240(11) 0.0204(11) -0.0039(9) 0.0018(9) 0.0003(9)
C14 0.0191(11) 0.0355(14) 0.0174(10) 0.0036(10) 0.0015(9) -0.0026(10)
C10 0.0204(11) 0.0203(11) 0.0269(12) -0.0059(9) 0.0004(9) 0.0003(9)
C21 0.0209(11) 0.0236(11) 0.0182(10) 0.0042(8) -0.0028(9) -0.0021(9)
C36 0.0193(11) 0.0234(12) 0.0301(12) 0.0082(10) -0.0005(9) 0.0034(9)
C16 0.0184(11) 0.0279(12) 0.0205(10) 0.0086(9) 0.0018(9) -0.0024(9)
O1 0.0326(10) 0.0319(10) 0.0226(8) 0.0039(8) -0.0006(7) -0.0049(8)
C34 0.0196(11) 0.0365(14) 0.0201(11) 0.0040(10) -0.0011(9) 0.0017(10)
C39 0.0213(12) 0.0189(11) 0.0353(13) -0.0049(10) 0.0000(10) 0.0030(9)
C40 0.0208(11) 0.0241(11) 0.0313(12) -0.0091(10) 0.0022(10) 0.0001(10)
C32 0.0183(11) 0.0243(11) 0.0301(12) -0.0027(10) -0.0008(9) -0.0018(9)
C42 0.0233(11) 0.0265(12) 0.0189(10) -0.0062(9) 0.0030(9) -0.0036(10)
C31 0.0155(10) 0.0193(10) 0.0247(11) 0.0017(9) -0.0004(9) -0.0009(8)
C7 0.0141(10) 0.0183(11) 0.0322(12) 0.0044(9) -0.0048(9) -0.0025(8)
C43 0.0213(11) 0.0268(12) 0.0176(10) -0.0034(9) 0.0018(9) -0.0050(9)
C33 0.0220(12) 0.0356(14) 0.0250(12) -0.0048(10) -0.0026(10) -0.0003(11)
C2 0.0161(10) 0.0233(12) 0.0340(13) 0.0042(10) -0.0064(10) -0.0012(9)
C1 0.0190(11) 0.0231(11) 0.0251(11) 0.0046(9) -0.0042(9) -0.0045(9)
C3 0.0223(11) 0.0262(12) 0.0359(13) 0.0100(11) -0.0063(10) -0.0028(10)
C6 0.0221(12) 0.0201(11) 0.0373(14) 0.0023(10) -0.0016(10) 0.0020(9)
C4 0.0253(13) 0.0184(11) 0.0495(17) 0.0106(11) -0.0072(12) 0.0001(10)
C5 0.0233(12) 0.0177(11) 0.0469(16) 0.0028(10) -0.0034(12) 0.0030(9)

loop_
_atom_type_symbol
_atom_type_description
_atom_type_scat_dispersion_real
_atom_type_scat_dispersion_imag
_atom_type_scat_source
C C 0.0033 0.0016 'International Tables Vol C Tables 4.2.6.8 and 6.1.1.4'
H H 0.0000 0.0000 'International Tables Vol C Tables 4.2.6.8 and 6.1.1.4'
O O 0.0106 0.0060 'International Tables Vol C Tables 4.2.6.8 and 6.1.1.4'

loop_
_geom_angle_atom_site_label_1
_geom_angle_atom_site_label_2
_geom_angle_atom_site_label_3
_geom_angle
_geom_angle_site_symmetry_1
_geom_angle_site_symmetry_3
_geom_angle_publ_flag
C19 C18 C23 119.6(2) . . ?
C19 C18 C17 120.6(2) . . ?
C23 C18 C17 119.7(2) . . ?
C8 C45 C44 122.4(2) . . ?
C8 C45 C1 108.9(2) . . ?
C44 C45 C1 128.6(2) . . ?
C31 C30 C35 117.5(2) . . ?
C31 C30 C29 123.0(2) . . ?
C35 C30 C29 119.2(2) . . ?
C34 C35 C30 119.7(2) . . ?
C34 C35 C36 120.7(2) . . ?
C30 C35 C36 119.4(2) . . ?
C38 C29 C28 117.3(2) . . ?
C38 C29 C30 117.6(2) . . ?
C28 C29 C30 125.0(2) . . ?
C15 C24 C23 117.6(2) . . ?
C15 C24 C25 118.1(2) . . ?
C23 C24 C25 124.2(2) . . ?
C12 C25 C26 117.2(2) . . ?
C12 C25 C24 117.4(2) . . ?
C26 C25 C24 125.4(2) . . ?
C22 C23 C18 117.5(2) . . ?
C22 C23 C24 123.0(2) . . ?
C18 C23 C24 119.2(2) . . ?
C29 C38 C39 120.6(2) . . ?
C29 C38 C37 119.8(2) . . ?
C39 C38 C37 119.5(2) . . ?
C19 C20 C21 119.5(2) . . ?
C19 C20 H20 120.3 . . ?
C21 C20 H20 120.3 . . ?
C26 C9 C8 118.4(2) . . ?
C26 C9 C10 118.7(2) . . ?
C8 C9 C10 122.9(2) . . ?
C24 C15 C14 119.6(2) . . ?
C24 C15 C16 120.1(2) . . ?
C14 C15 C16 120.2(2) . . ?
C45 C44 C27 117.6(2) . . ?
C45 C44 C43 122.7(2) . . ?
C27 C44 C43 119.7(2) . . ?
C21 C22 C23 121.2(2) . . ?
C21 C22 H22 119.4 . . ?
C23 C22 H22 119.4 . . ?
C28 C41 C42 120.2(2) . . ?
C28 C41 C40 120.1(2) . . ?
C42 C41 C40 119.7(2) . . ?
C9 C26 C27 118.5(2) . . ?
C9 C26 C25 118.2(2) . . ?
C27 C26 C25 123.2(2) . . ?
C16 C17 C18 120.1(2) . . ?
C16 C17 H17 120.0 . . ?
C18 C17 H17 120.0 . . ?
C14 C13 C12 120.7(2) . . ?
C14 C13 H13 119.7 . . ?
C12 C13 H13 119.7 . . ?
C44 C27 C28 118.0(2) . . ?
C44 C27 C26 118.4(2) . . ?
C28 C27 C26 123.6(2) . . ?
C20 C19 C18 121.2(2) . . ?
C20 C19 H19 119.4 . . ?
C18 C19 H19 119.4 . . ?
C36 C37 C38 121.3(2) . . ?
C36 C37 H37 119.3 . . ?
C38 C37 H37 119.3 . . ?
C41 C28 C27 116.8(2) . . ?
C41 C28 C29 117.8(2) . . ?
C27 C28 C29 125.4(2) . . ?
C45 C8 C9 120.1(2) . . ?
C45 C8 C7 109.4(2) . . ?
C9 C8 C7 130.4(2) . . ?
C10 C11 C12 120.7(2) . . ?
C10 C11 H11 119.7 . . ?
C12 C11 H11 119.7 . . ?
C25 C12 C13 119.8(2) . . ?
C25 C12 C11 119.6(2) . . ?
C13 C12 C11 120.6(2) . . ?
C13 C14 C15 120.5(2) . . ?
C13 C14 H14 119.7 . . ?
C15 C14 H14 119.7 . . ?
C11 C10 C9 121.1(2) . . ?
C11 C10 H10 119.4 . . ?
C9 C10 H10 119.4 . . ?
C22 C21 C20 120.6(2) . . ?
C22 C21 H21 119.7 . . ?
C20 C21 H21 119.7 . . ?
C37 C36 C35 120.6(2) . . ?
C37 C36 H36 119.7 . . ?
C35 C36 H36 119.7 . . ?
C17 C16 C15 121.2(2) . . ?
C17 C16 H16 119.4 . . ?
C15 C16 H16 119.4 . . ?
C33 C34 C35 121.2(2) . . ?
C33 C34 H34 119.4 . . ?
C35 C34 H34 119.4 . . ?
C40 C39 C38 120.3(2) . . ?
C40 C39 H39 119.8 . . ?
C38 C39 H39 119.8 . . ?
C39 C40 C41 120.1(2) . . ?
C39 C40 H40 119.9 . . ?
C41 C40 H40 119.9 . . ?
C31 C32 C33 120.6(2) . . ?
C31 C32 H32 119.7 . . ?
C33 C32 H32 119.7 . . ?
C43 C42 C41 120.9(2) . . ?
C43 C42 H42 119.6 . . ?
C41 C42 H42 119.6 . . ?
C32 C31 C30 121.4(2) . . ?
C32 C31 H31 119.3 . . ?
C30 C31 H31 119.3 . . ?
C6 C7 C2 118.9(2) . . ?
C6 C7 C8 133.8(2) . . ?
C2 C7 C8 107.3(2) . . ?
C42 C43 C44 120.0(2) . . ?
C42 C43 H43 120.0 . . ?
C44 C43 H43 120.0 . . ?
C34 C33 C32 119.3(2) . . ?
C34 C33 H33 120.4 . . ?
C32 C33 H33 120.4 . . ?
C3 C2 C7 122.6(3) . . ?
C3 C2 C1 128.3(3) . . ?
C7 C2 C1 109.1(2) . . ?
O1 C1 C2 126.1(2) . . ?
O1 C1 C45 128.7(2) . . ?
C2 C1 C45 105.2(2) . . ?
C2 C3 C4 117.8(3) . . ?
C2 C3 H3 121.1 . . ?
C4 C3 H3 121.1 . . ?
C7 C6 C5 118.7(3) . . ?
C7 C6 H6 120.6 . . ?
C5 C6 H6 120.6 . . ?
C5 C4 C3 120.2(2) . . ?
C5 C4 H4 119.9 . . ?
C3 C4 H4 119.9 . . ?
C4 C5 C6 121.6(3) . . ?
C4 C5 H5 119.2 . . ?
C6 C5 H5 119.2 . . ?

loop_
_geom_bond_atom_site_label_1
_geom_bond_atom_site_label_2
_geom_bond_distance
_geom_bond_site_symmetry_2
_geom_bond_publ_flag
C18 C19 1.412(3) . ?
C18 C23 1.423(3) . ?
C18 C17 1.432(3) . ?
C45 C8 1.378(3) . ?
C45 C44 1.420(3) . ?
C45 C1 1.500(3) . ?
C30 C31 1.419(3) . ?
C30 C35 1.423(3) . ?
C30 C29 1.456(3) . ?
C35 C34 1.412(4) . ?
C35 C36 1.432(3) . ?
C29 C38 1.414(3) . ?
C29 C28 1.446(3) . ?
C24 C15 1.411(3) . ?
C24 C23 1.448(3) . ?
C24 C25 1.457(3) . ?
C25 C12 1.411(3) . ?
C25 C26 1.454(3) . ?
C23 C22 1.419(3) . ?
C38 C39 1.429(3) . ?
C38 C37 1.434(3) . ?
C20 C19 1.371(3) . ?
C20 C21 1.404(3) . ?
C20 H20 0.9500 . ?
C9 C26 1.426(3) . ?
C9 C8 1.428(3) . ?
C9 C10 1.430(3) . ?
C15 C14 1.429(3) . ?
C15 C16 1.431(3) . ?
C44 C27 1.422(3) . ?
C44 C43 1.430(3) . ?
C22 C21 1.379(3) . ?
C22 H22 0.9500 . ?
C41 C28 1.419(3) . ?
C41 C42 1.425(3) . ?
C41 C40 1.427(4) . ?
C26 C27 1.452(3) . ?
C17 C16 1.355(4) . ?
C17 H17 0.9500 . ?
C13 C14 1.354(4) . ?
C13 C12 1.424(3) . ?
C13 H13 0.9500 . ?
C27 C28 1.445(3) . ?
C19 H19 0.9500 . ?
C37 C36 1.344(4) . ?
C37 H37 0.9500 . ?
C8 C7 1.500(3) . ?
C11 C10 1.346(4) . ?
C11 C12 1.433(3) . ?
C11 H11 0.9500 . ?
C14 H14 0.9500 . ?
C10 H10 0.9500 . ?
C21 H21 0.9500 . ?
C36 H36 0.9500 . ?
C16 H16 0.9500 . ?
O1 C1 1.216(3) . ?
C34 C33 1.375(4) . ?
C34 H34 0.9500 . ?
C39 C40 1.353(4) . ?
C39 H39 0.9500 . ?
C40 H40 0.9500 . ?
C32 C31 1.377(3) . ?
C32 C33 1.408(4) . ?
C32 H32 0.9500 . ?
C42 C43 1.349(4) . ?
C42 H42 0.9500 . ?
C31 H31 0.9500 . ?
C7 C6 1.380(4) . ?
C7 C2 1.410(4) . ?
C43 H43 0.9500 . ?
C33 H33 0.9500 . ?
C2 C3 1.380(3) . ?
C2 C1 1.493(4) . ?
C3 C4 1.396(4) . ?
C3 H3 0.9500 . ?
C6 C5 1.403(4) . ?
C6 H6 0.9500 . ?
C4 C5 1.383(4) . ?
C4 H4 0.9500 . ?
C5 H5 0.9500 . ?
